data_4341261
loop_
_publ_author_name
'Lach, Jochen'
'Jeremies, Alexander'
'Breite, Daniel'
'Abel, Bernd'
'Mahns, Benjamin'
'Knupfer, Martin'
'Matulis, Vitaly'
'Ivashkevich, Oleg A.'
'Kersting, Berthold'

_publ_section_title
;
 Encapsulation of the 4-mercaptobenzoate ligand by macrocyclic metal
 complexes: conversion of a metallocavitand to a metalloligand.
;
_journal_issue 20
_journal_name_full 'Inorganic chemistry'
_journal_page_first 10825
_journal_page_last 10834
_journal_paper_doi 10.1021/ic500683f
_journal_volume 53
_journal_year 2014
_chemical_formula_sum 'C95 H121 Au B N8 Ni2 O4 P S3'
_chemical_formula_weight 1891.34
_chemical_name_systematic
; 
 ? 
;
_space_group_IT_number 2
_symmetry_cell_setting triclinic
_symmetry_space_group_name_Hall '-P 1'
_symmetry_space_group_name_H-M 'P -1'
_atom_sites_solution_hydrogens geom
_atom_sites_solution_primary direct
_atom_sites_solution_secondary difmap
_audit_creation_method SHELXL-97
_cell_angle_alpha 89.255(5)
_cell_angle_beta 69.672(5)
_cell_angle_gamma 73.124(5)
_cell_formula_units_Z 2
_cell_length_a 15.196(5)
_cell_length_b 17.687(5)
_cell_length_c 19.126(5)
_cell_measurement_temperature 200(2)
_cell_volume 4591(2)
_computing_cell_refinement 'STOE X-Area'
_computing_data_collection 'STOE X-Area'
_computing_data_reduction 'STOE X-Area'
_computing_molecular_graphics 'ORTEP-3 for Windows (Farrugia, 1997)'
_computing_structure_refinement 'SHELXL-97 (Sheldrick, 1997)'
_computing_structure_solution 'SHELXS-97 (Sheldrick, 1997)'
_diffrn_ambient_temperature 200(2)
_diffrn_measured_fraction_theta_full 0.995
_diffrn_measured_fraction_theta_max 0.995
_diffrn_measurement_device_type 'STOE IPDS-2T'
_diffrn_measurement_method hemisphere
_diffrn_radiation_monochromator graphite
_diffrn_radiation_source 'fine-focus sealed tube'
_diffrn_radiation_type MoK\a
_diffrn_radiation_wavelength 0.71073
_diffrn_reflns_av_R_equivalents 0.0000
_diffrn_reflns_av_sigmaI/netI 0.0279
_diffrn_reflns_limit_h_max 18
_diffrn_reflns_limit_h_min -16
_diffrn_reflns_limit_k_max 21
_diffrn_reflns_limit_k_min -20
_diffrn_reflns_limit_l_max 22
_diffrn_reflns_limit_l_min 0
_diffrn_reflns_number 16089
_diffrn_reflns_theta_full 25.00
_diffrn_reflns_theta_max 25.00
_diffrn_reflns_theta_min 3.36
_exptl_absorpt_coefficient_mu 2.139
_exptl_absorpt_correction_T_max 0.7397
_exptl_absorpt_correction_T_min 0.4816
_exptl_absorpt_correction_type empirical
_exptl_absorpt_process_details SADABS
_exptl_crystal_colour green
_exptl_crystal_density_diffrn 1.368
_exptl_crystal_density_method 'not measured'
_exptl_crystal_description block
_exptl_crystal_F_000 1964
_exptl_crystal_size_max 0.40
_exptl_crystal_size_mid 0.30
_exptl_crystal_size_min 0.15
_refine_diff_density_max 1.098
_refine_diff_density_min -2.170
_refine_diff_density_rms 0.090
_refine_ls_extinction_method none
_refine_ls_goodness_of_fit_ref 0.926
_refine_ls_hydrogen_treatment constr
_refine_ls_matrix_type full
_refine_ls_number_parameters 1039
_refine_ls_number_reflns 16089
_refine_ls_number_restraints 18
_refine_ls_restrained_S_all 0.928
_refine_ls_R_factor_all 0.0475
_refine_ls_R_factor_gt 0.0382
_refine_ls_shift/su_max 0.004
_refine_ls_shift/su_mean 0.000
_refine_ls_structure_factor_coef Fsqd
_refine_ls_weighting_details 'calc w=1/[\s^2^(Fo^2^)+(0.0847P)^2^+0.0000P] where P=(Fo^2^+2Fc^2^)/3'
_refine_ls_weighting_scheme calc
_refine_ls_wR_factor_gt 0.1011
_refine_ls_wR_factor_ref 0.1056
_reflns_number_gt 13326
_reflns_number_total 16089
_reflns_threshold_expression >2sigma(I)
_cod_data_source_file ic500683f_si_002.cif
_cod_data_source_block 4
_cod_depositor_comments 'Adding full bibliography for 4341260--4341261.cif.'
_cod_original_sg_symbol_H-M P-1
_cod_database_code 4341261

loop_
_symmetry_equiv_pos_as_xyz
'x, y, z'
'-x, -y, -z'

loop_
_atom_site_label
_atom_site_type_symbol
_atom_site_fract_x
_atom_site_fract_y
_atom_site_fract_z
_atom_site_U_iso_or_equiv
_atom_site_adp_type
_atom_site_occupancy
_atom_site_symmetry_multiplicity
_atom_site_calc_flag
_atom_site_refinement_flags
_atom_site_disorder_assembly
_atom_site_disorder_group
N7 N 0.9280(6) 1.3334(4) -0.1421(4) 0.114(2) Uani 1 1 d D . .
C124 C 0.8612(5) 1.3526(4) -0.1583(4) 0.0763(17) Uani 1 1 d D . .
C125 C 0.7739(5) 1.3783(5) -0.1777(4) 0.086(2) Uani 1 1 d D . .
H125 H 0.7248 1.3541 -0.1469 0.129 Uiso 1 1 calc R . .
H126 H 0.7912 1.3621 -0.2307 0.129 Uiso 1 1 calc R . .
H127 H 0.7466 1.4363 -0.1686 0.129 Uiso 1 1 calc R . .
N8 N 0.1979(7) 0.3225(6) 0.4018(9) 0.212(7) Uani 1 1 d D . .
C126 C 0.1174(5) 0.3559(4) 0.4232(5) 0.093(2) Uani 1 1 d D . .
C127 C 0.0174(4) 0.3972(3) 0.4482(3) 0.0583(13) Uani 1 1 d D . .
H128 H 0.0079 0.4498 0.4298 0.087 Uiso 1 1 calc R . .
H129 H -0.0093 0.4030 0.5032 0.087 Uiso 1 1 calc R . .
H130 H -0.0167 0.3678 0.4294 0.087 Uiso 1 1 calc R . .
O3 O 0.9031(10) 0.2617(13) 0.0670(9) 0.341(10) Uani 1 1 d D . .
H3B H 0.8476 0.2682 0.0639 0.512 Uiso 1 1 d R . .
C128 C 0.9018(16) 0.3330(15) 0.1071(14) 0.341(10) Uani 1 1 d D . .
H131 H 0.9348 0.3198 0.1441 0.409 Uiso 1 1 calc R . .
H132 H 0.8344 0.3699 0.1314 0.409 Uiso 1 1 calc R . .
C129 C 0.9637(16) 0.3644(17) 0.0364(14) 0.341(10) Uani 1 1 d D . .
H133 H 1.0245 0.3220 0.0091 0.512 Uiso 1 1 calc R . .
H134 H 0.9802 0.4095 0.0518 0.512 Uiso 1 1 calc R . .
H135 H 0.9254 0.3814 0.0039 0.512 Uiso 1 1 calc R . .
O4 O 0.8549(9) 0.5365(8) 0.3550(9) 0.246(5) Uani 1 1 d D . .
H4B H 0.9065 0.5497 0.3451 0.369 Uiso 1 1 d R . .
C130 C 0.7768(13) 0.5891(12) 0.4162(13) 0.246(5) Uani 1 1 d D . .
H136 H 0.7961 0.5786 0.4607 0.295 Uiso 1 1 calc R . .
H137 H 0.7184 0.5708 0.4255 0.295 Uiso 1 1 calc R . .
C131 C 0.7409(13) 0.6783(11) 0.4173(13) 0.246(5) Uani 1 1 d D . .
H138 H 0.7746 0.7024 0.4418 0.369 Uiso 1 1 calc R . .
H139 H 0.6697 0.6976 0.4450 0.369 Uiso 1 1 calc R . .
H140 H 0.7551 0.6928 0.3658 0.369 Uiso 1 1 calc R . .
Au1 Au 0.506306(13) 1.297479(9) -0.086400(9) 0.03882(7) Uani 1 1 d . . .
Ni1 Ni 0.78444(3) 0.98565(3) 0.26064(2) 0.02193(10) Uani 1 1 d . . .
Ni2 Ni 0.54474(3) 0.98532(3) 0.29393(2) 0.02220(10) Uani 1 1 d . . .
S1 S 0.62724(6) 1.03347(5) 0.36526(4) 0.02367(17) Uani 1 1 d . . .
S2 S 0.70941(6) 0.88172(5) 0.24875(5) 0.02576(18) Uani 1 1 d . . .
S3 S 0.66265(8) 1.20943(6) -0.11999(5) 0.0395(2) Uani 1 1 d . . .
P1 P 0.35927(9) 1.39378(7) -0.04884(7) 0.0439(3) Uani 1 1 d . . .
O1 O 0.73882(17) 1.05138(15) 0.18577(14) 0.0284(5) Uani 1 1 d . . .
O2 O 0.58531(18) 1.04661(16) 0.20680(14) 0.0296(5) Uani 1 1 d . . .
N1 N 0.8324(2) 1.08458(19) 0.29276(17) 0.0299(6) Uani 1 1 d . . .
N2 N 0.8717(2) 0.91902(19) 0.32234(16) 0.0281(6) Uani 1 1 d . . .
N3 N 0.9251(2) 0.92063(19) 0.16048(16) 0.0280(6) Uani 1 1 d . . .
N4 N 0.4904(2) 0.91683(19) 0.22364(17) 0.0282(6) Uani 1 1 d . . .
N5 N 0.4657(2) 0.92567(19) 0.37990(17) 0.0301(7) Uani 1 1 d . . .
N6 N 0.4096(2) 1.08921(18) 0.34398(17) 0.0282(6) Uani 1 1 d . . .
B1 B 0.1991(3) 0.7364(2) 0.4340(2) 0.0300(9) Uani 1 1 d . . .
C1 C 0.5926(3) 1.1371(2) 0.36359(19) 0.0261(7) Uani 1 1 d . . .
C2 C 0.4947(3) 1.1811(2) 0.3743(2) 0.0307(8) Uani 1 1 d . . .
C3 C 0.4707(3) 1.2627(2) 0.3682(2) 0.0379(9) Uani 1 1 d . . .
H3 H 0.4046 1.2916 0.3747 0.046 Uiso 1 1 calc R . .
C4 C 0.5406(3) 1.3030(2) 0.3529(3) 0.0436(10) Uani 1 1 d . A .
C5 C 0.6341(3) 1.2595(2) 0.3502(2) 0.0382(9) Uani 1 1 d . . .
H5 H 0.6817 1.2863 0.3445 0.046 Uiso 1 1 calc R . .
C6 C 0.6603(3) 1.1785(2) 0.3556(2) 0.0301(8) Uani 1 1 d . . .
C7 C 0.7583(3) 1.1363(2) 0.3615(2) 0.0307(8) Uani 1 1 d . . .
H7A H 0.7861 1.1765 0.3733 0.037 Uiso 1 1 calc R . .
H7B H 0.7475 1.1032 0.4039 0.037 Uiso 1 1 calc R . .
C8 C 0.8586(4) 1.1382(3) 0.2338(3) 0.0463(10) Uani 1 1 d . . .
H8A H 0.8771 1.1798 0.2534 0.069 Uiso 1 1 calc R . .
H8B H 0.8019 1.1626 0.2190 0.069 Uiso 1 1 calc R . .
H8C H 0.9142 1.1076 0.1901 0.069 Uiso 1 1 calc R . .
C9 C 0.9198(3) 1.0436(3) 0.3127(3) 0.0398(9) Uani 1 1 d . . .
H9A H 0.9331 1.0819 0.3419 0.048 Uiso 1 1 calc R . .
H9B H 0.9782 1.0233 0.2664 0.048 Uiso 1 1 calc R . .
C10 C 0.9024(3) 0.9755(2) 0.3582(2) 0.0374(9) Uani 1 1 d . . .
H10A H 0.9638 0.9465 0.3664 0.045 Uiso 1 1 calc R . .
H10B H 0.8508 0.9971 0.4078 0.045 Uiso 1 1 calc R . .
C11 C 0.8181(3) 0.8769(3) 0.3818(2) 0.0442(10) Uani 1 1 d . . .
H11A H 0.7970 0.8393 0.3592 0.066 Uiso 1 1 calc R . .
H11B H 0.7603 0.9155 0.4180 0.066 Uiso 1 1 calc R . .
H11C H 0.8617 0.8481 0.4073 0.066 Uiso 1 1 calc R . .
C12 C 0.9580(3) 0.8585(2) 0.2687(2) 0.0335(8) Uani 1 1 d . . .
H12A H 0.9379 0.8119 0.2606 0.040 Uiso 1 1 calc R . .
H12B H 1.0094 0.8408 0.2911 0.040 Uiso 1 1 calc R . .
C13 C 1.0019(3) 0.8877(3) 0.1937(2) 0.0345(8) Uani 1 1 d . . .
H13A H 1.0309 0.9293 0.2002 0.041 Uiso 1 1 calc R . .
H13B H 1.0551 0.8432 0.1593 0.041 Uiso 1 1 calc R . .
C14 C 0.9609(3) 0.9689(3) 0.0995(2) 0.0405(9) Uani 1 1 d . . .
H14A H 0.9769 1.0118 0.1193 0.061 Uiso 1 1 calc R . .
H14B H 0.9094 0.9916 0.0786 0.061 Uiso 1 1 calc R . .
H14C H 1.0199 0.9352 0.0600 0.061 Uiso 1 1 calc R . .
C15 C 0.9127(3) 0.8518(2) 0.1254(2) 0.0296(8) Uani 1 1 d . . .
H15A H 0.9064 0.8117 0.1619 0.036 Uiso 1 1 calc R . .
H15B H 0.9736 0.8276 0.0817 0.036 Uiso 1 1 calc R . .
C16 C 0.8267(3) 0.8686(2) 0.0997(2) 0.0286(7) Uani 1 1 d . . .
C17 C 0.7338(3) 0.8722(2) 0.15151(19) 0.0260(7) Uani 1 1 d . . .
C18 C 0.6615(3) 0.8664(2) 0.1248(2) 0.0276(7) Uani 1 1 d . . .
C19 C 0.6778(3) 0.8670(2) 0.0487(2) 0.0300(8) Uani 1 1 d . . .
H19 H 0.6268 0.8646 0.0318 0.036 Uiso 1 1 calc R . .
C20 C 0.7666(3) 0.8712(2) -0.0036(2) 0.0306(8) Uani 1 1 d . . .
C21 C 0.8408(3) 0.8691(2) 0.0238(2) 0.0311(8) Uani 1 1 d . . .
H21 H 0.9038 0.8680 -0.0108 0.037 Uiso 1 1 calc R . .
C22 C 0.5719(3) 0.8480(2) 0.1772(2) 0.0300(8) Uani 1 1 d . . .
H22A H 0.5461 0.8212 0.1472 0.036 Uiso 1 1 calc R . .
H22B H 0.5926 0.8100 0.2111 0.036 Uiso 1 1 calc R . .
C23 C 0.4436(3) 0.9619(3) 0.1734(2) 0.0390(9) Uani 1 1 d . . .
H23A H 0.4315 0.9253 0.1424 0.059 Uiso 1 1 calc R . .
H23B H 0.4874 0.9896 0.1411 0.059 Uiso 1 1 calc R . .
H23C H 0.3809 1.0008 0.2035 0.059 Uiso 1 1 calc R . .
C24 C 0.4178(3) 0.8834(3) 0.2788(2) 0.0371(9) Uani 1 1 d . . .
H24A H 0.4131 0.8366 0.2542 0.045 Uiso 1 1 calc R . .
H24B H 0.3520 0.9236 0.2967 0.045 Uiso 1 1 calc R . .
C25 C 0.4494(3) 0.8596(3) 0.3439(2) 0.0394(9) Uani 1 1 d . . .
H25A H 0.3982 0.8412 0.3816 0.047 Uiso 1 1 calc R . .
H25B H 0.5111 0.8146 0.3266 0.047 Uiso 1 1 calc R . .
C26 C 0.5189(3) 0.8901(3) 0.4301(2) 0.0419(10) Uani 1 1 d . . .
H26A H 0.5293 0.9321 0.4563 0.063 Uiso 1 1 calc R . .
H26B H 0.5828 0.8524 0.4004 0.063 Uiso 1 1 calc R . .
H26C H 0.4799 0.8622 0.4669 0.063 Uiso 1 1 calc R . .
C27 C 0.3708(3) 0.9843(2) 0.4260(2) 0.0366(9) Uani 1 1 d . . .
H27A H 0.3793 1.0074 0.4692 0.044 Uiso 1 1 calc R . .
H27B H 0.3207 0.9565 0.4460 0.044 Uiso 1 1 calc R . .
C28 C 0.3333(3) 1.0512(2) 0.3828(2) 0.0366(9) Uani 1 1 d . . .
H28A H 0.3128 1.0298 0.3455 0.044 Uiso 1 1 calc R . .
H28B H 0.2748 1.0916 0.4179 0.044 Uiso 1 1 calc R . .
C29 C 0.3784(3) 1.1410(3) 0.2900(2) 0.0412(9) Uani 1 1 d . . .
H29A H 0.3742 1.1085 0.2509 0.062 Uiso 1 1 calc R . .
H29B H 0.4267 1.1691 0.2672 0.062 Uiso 1 1 calc R . .
H29C H 0.3138 1.1796 0.3163 0.062 Uiso 1 1 calc R . .
C30 C 0.4151(3) 1.1416(2) 0.4013(2) 0.0313(8) Uani 1 1 d . . .
H30A H 0.4250 1.1098 0.4424 0.038 Uiso 1 1 calc R . .
H30B H 0.3508 1.1835 0.4225 0.038 Uiso 1 1 calc R . .
C31 C 0.5146(4) 1.3923(3) 0.3431(3) 0.0634(15) Uani 1 1 d D . .
C32A C 0.4573(14) 1.4122(12) 0.2941(9) 0.092(7) Uani 0.50 1 d PD A 1
H32A H 0.4008 1.3916 0.3123 0.139 Uiso 0.50 1 calc PR A 1
H32B H 0.4989 1.3883 0.2430 0.139 Uiso 0.50 1 calc PR A 1
H32C H 0.4337 1.4700 0.2941 0.139 Uiso 0.50 1 calc PR A 1
C33A C 0.4476(19) 1.4353(9) 0.4189(11) 0.165(15) Uani 0.50 1 d PD A 1
H33A H 0.4827 1.4240 0.4541 0.248 Uiso 0.50 1 calc PR A 1
H33B H 0.3892 1.4172 0.4371 0.248 Uiso 0.50 1 calc PR A 1
H33C H 0.4275 1.4925 0.4148 0.248 Uiso 0.50 1 calc PR A 1
C34A C 0.5989(14) 1.4244(11) 0.3174(18) 0.29(3) Uani 0.50 1 d PD A 1
H34A H 0.5802 1.4746 0.2960 0.441 Uiso 0.50 1 calc PR A 1
H34B H 0.6548 1.3862 0.2792 0.441 Uiso 0.50 1 calc PR A 1
H34C H 0.6176 1.4336 0.3599 0.441 Uiso 0.50 1 calc PR A 1
C32B C 0.4224(9) 1.4228(11) 0.3245(8) 0.063(4) Uani 0.50 1 d PD A 2
H32D H 0.3646 1.4255 0.3692 0.095 Uiso 0.50 1 calc PR A 2
H32E H 0.4254 1.3869 0.2846 0.095 Uiso 0.50 1 calc PR A 2
H32F H 0.4174 1.4760 0.3076 0.095 Uiso 0.50 1 calc PR A 2
C33B C 0.5098(17) 1.4397(10) 0.4101(9) 0.119(10) Uani 0.50 1 d PD A 2
H33D H 0.4842 1.4965 0.4058 0.178 Uiso 0.50 1 calc PR A 2
H33E H 0.5759 1.4280 0.4121 0.178 Uiso 0.50 1 calc PR A 2
H33F H 0.4661 1.4255 0.4560 0.178 Uiso 0.50 1 calc PR A 2
C34B C 0.6007(11) 1.4031(9) 0.2726(7) 0.069(4) Uani 0.50 1 d PD A 2
H34D H 0.5887 1.4596 0.2652 0.103 Uiso 0.50 1 calc PR A 2
H34E H 0.6037 1.3740 0.2281 0.103 Uiso 0.50 1 calc PR A 2
H34F H 0.6634 1.3823 0.2805 0.103 Uiso 0.50 1 calc PR A 2
C35 C 0.7841(3) 0.8755(3) -0.0870(2) 0.0359(9) Uani 1 1 d . . .
C36 C 0.6948(4) 0.8724(4) -0.1055(3) 0.0598(13) Uani 1 1 d . . .
H36A H 0.6367 0.9156 -0.0755 0.090 Uiso 1 1 calc R . .
H36B H 0.6828 0.8214 -0.0939 0.090 Uiso 1 1 calc R . .
H36C H 0.7078 0.8783 -0.1588 0.090 Uiso 1 1 calc R . .
C37 C 0.8705(5) 0.8059(4) -0.1323(3) 0.078(2) Uani 1 1 d . . .
H37A H 0.8827 0.8101 -0.1858 0.117 Uiso 1 1 calc R . .
H37B H 0.8556 0.7563 -0.1184 0.117 Uiso 1 1 calc R . .
H37C H 0.9292 0.8064 -0.1220 0.117 Uiso 1 1 calc R . .
C38 C 0.8046(5) 0.9526(4) -0.1103(3) 0.0730(17) Uani 1 1 d . . .
H38A H 0.7474 0.9974 -0.0820 0.109 Uiso 1 1 calc R . .
H38B H 0.8172 0.9549 -0.1640 0.109 Uiso 1 1 calc R . .
H38C H 0.8624 0.9554 -0.1000 0.109 Uiso 1 1 calc R . .
C39 C 0.6622(2) 1.0646(2) 0.17034(19) 0.0256(7) Uani 1 1 d . . .
C40 C 0.6609(3) 1.1041(2) 0.10055(19) 0.0261(7) Uani 1 1 d . . .
C41 C 0.5785(3) 1.1185(3) 0.0801(2) 0.0355(9) Uani 1 1 d . . .
H41 H 0.5222 1.1054 0.1116 0.043 Uiso 1 1 calc R . .
C42 C 0.5778(3) 1.1518(2) 0.0144(2) 0.0351(9) Uani 1 1 d . . .
H42 H 0.5205 1.1618 0.0017 0.042 Uiso 1 1 calc R . .
C43 C 0.6591(3) 1.1710(2) -0.0335(2) 0.0311(8) Uani 1 1 d . . .
C44 C 0.7406(3) 1.1577(2) -0.0121(2) 0.0343(8) Uani 1 1 d . . .
H44 H 0.7965 1.1715 -0.0435 0.041 Uiso 1 1 calc R . .
C45 C 0.7421(3) 1.1249(2) 0.0540(2) 0.0337(8) Uani 1 1 d . . .
H45 H 0.7985 1.1166 0.0675 0.040 Uiso 1 1 calc R . .
C46 C 0.2817(4) 1.3913(3) 0.0477(3) 0.0557(12) Uani 1 1 d . . .
C47 C 0.3257(5) 1.3481(4) 0.0948(3) 0.0652(14) Uani 1 1 d . . .
H47 H 0.3936 1.3182 0.0760 0.078 Uiso 1 1 calc R . .
C48 C 0.2676(7) 1.3496(4) 0.1708(4) 0.083(2) Uani 1 1 d . . .
H48 H 0.2970 1.3207 0.2034 0.099 Uiso 1 1 calc R . .
C49 C 0.1705(7) 1.3914(5) 0.1982(4) 0.093(2) Uani 1 1 d . . .
H49 H 0.1325 1.3918 0.2496 0.112 Uiso 1 1 calc R . .
C50 C 0.1273(6) 1.4332(5) 0.1514(5) 0.095(3) Uani 1 1 d . . .
H50 H 0.0593 1.4625 0.1708 0.114 Uiso 1 1 calc R . .
C51 C 0.1824(5) 1.4330(4) 0.0753(4) 0.0738(17) Uani 1 1 d . . .
H51 H 0.1518 1.4613 0.0431 0.089 Uiso 1 1 calc R . .
C52 C 0.2812(4) 1.3964(3) -0.1036(3) 0.0498(11) Uani 1 1 d . . .
C53 C 0.2349(5) 1.3395(3) -0.0974(4) 0.0747(18) Uani 1 1 d . . .
H53 H 0.2423 1.3000 -0.0639 0.090 Uiso 1 1 calc R . .
C54 C 0.1776(6) 1.3391(4) -0.1395(5) 0.094(2) Uani 1 1 d . . .
H54 H 0.1451 1.2997 -0.1342 0.112 Uiso 1 1 calc R . .
C55 C 0.1667(5) 1.3943(4) -0.1888(4) 0.0799(18) Uani 1 1 d . . .
H55 H 0.1272 1.3935 -0.2177 0.096 Uiso 1 1 calc R . .
C56 C 0.2139(5) 1.4508(4) -0.1958(4) 0.0758(17) Uani 1 1 d . . .
H56 H 0.2070 1.4894 -0.2301 0.091 Uiso 1 1 calc R . .
C57 C 0.2713(4) 1.4524(4) -0.1538(3) 0.0633(14) Uani 1 1 d . . .
H57 H 0.3039 1.4918 -0.1594 0.076 Uiso 1 1 calc R . .
C58 C 0.3799(4) 1.4908(3) -0.0540(3) 0.0477(10) Uani 1 1 d . . .
C59 C 0.3058(5) 1.5594(3) -0.0227(4) 0.0767(18) Uani 1 1 d . . .
H59 H 0.2410 1.5575 0.0042 0.092 Uiso 1 1 calc R . .
C60 C 0.3241(6) 1.6320(3) -0.0300(4) 0.085(2) Uani 1 1 d . . .
H60 H 0.2720 1.6795 -0.0079 0.102 Uiso 1 1 calc R . .
C61 C 0.4165(5) 1.6352(3) -0.0684(3) 0.0660(15) Uani 1 1 d . . .
H61 H 0.4290 1.6850 -0.0734 0.079 Uiso 1 1 calc R . .
C62 C 0.4909(5) 1.5671(4) -0.0998(4) 0.0730(16) Uani 1 1 d . . .
H62 H 0.5555 1.5695 -0.1268 0.088 Uiso 1 1 calc R . .
C63 C 0.4738(4) 1.4940(3) -0.0929(4) 0.0647(14) Uani 1 1 d . . .
H63 H 0.5263 1.4466 -0.1148 0.078 Uiso 1 1 calc R . .
C100 C 0.1727(3) 0.8272(2) 0.4076(2) 0.0305(8) Uani 1 1 d . . .
C101 C 0.1454(3) 0.8964(2) 0.4549(2) 0.0364(8) Uani 1 1 d . . .
H101 H 0.1377 0.8919 0.5061 0.044 Uiso 1 1 calc R . .
C102 C 0.1292(3) 0.9716(2) 0.4294(3) 0.0405(9) Uani 1 1 d . . .
H102 H 0.1101 1.0171 0.4634 0.049 Uiso 1 1 calc R . .
C103 C 0.1404(3) 0.9807(2) 0.3560(3) 0.0410(10) Uani 1 1 d . . .
H103 H 0.1286 1.0321 0.3390 0.049 Uiso 1 1 calc R . .
C104 C 0.1692(3) 0.9137(3) 0.3069(2) 0.0384(9) Uani 1 1 d . . .
H104 H 0.1789 0.9188 0.2554 0.046 Uiso 1 1 calc R . .
C105 C 0.1840(3) 0.8390(2) 0.3330(2) 0.0319(8) Uani 1 1 d . . .
H105 H 0.2026 0.7939 0.2986 0.038 Uiso 1 1 calc R . .
C106 C 0.1454(3) 0.7319(2) 0.5248(2) 0.0344(8) Uani 1 1 d . . .
C107 C 0.1874(3) 0.6726(3) 0.5629(2) 0.0411(9) Uani 1 1 d . . .
H107 H 0.2511 0.6371 0.5365 0.049 Uiso 1 1 calc R . .
C108 C 0.1401(4) 0.6631(3) 0.6379(3) 0.0541(12) Uani 1 1 d . . .
H108 H 0.1719 0.6226 0.6619 0.065 Uiso 1 1 calc R . .
C109 C 0.0474(4) 0.7129(3) 0.6766(3) 0.0576(13) Uani 1 1 d . . .
H109 H 0.0145 0.7068 0.7276 0.069 Uiso 1 1 calc R . .
C110 C 0.0022(4) 0.7713(3) 0.6417(3) 0.0549(13) Uani 1 1 d . . .
H110 H -0.0623 0.8056 0.6681 0.066 Uiso 1 1 calc R . .
C111 C 0.0516(3) 0.7803(3) 0.5667(2) 0.0413(9) Uani 1 1 d . . .
H111 H 0.0194 0.8215 0.5435 0.050 Uiso 1 1 calc R . .
C112 C 0.1566(3) 0.6789(2) 0.3964(2) 0.0310(8) Uani 1 1 d . . .
C113 C 0.2008(3) 0.5968(2) 0.3815(2) 0.0393(9) Uani 1 1 d . . .
H113 H 0.2609 0.5739 0.3896 0.047 Uiso 1 1 calc R . .
C114 C 0.1604(4) 0.5471(3) 0.3554(3) 0.0489(11) Uani 1 1 d . . .
H114 H 0.1936 0.4917 0.3451 0.059 Uiso 1 1 calc R . .
C115 C 0.0728(4) 0.5778(3) 0.3443(3) 0.0496(11) Uani 1 1 d . . .
H115 H 0.0447 0.5439 0.3269 0.060 Uiso 1 1 calc R . .
C116 C 0.0264(3) 0.6582(3) 0.3587(3) 0.0460(10) Uani 1 1 d . . .
H116 H -0.0339 0.6801 0.3507 0.055 Uiso 1 1 calc R . .
C117 C 0.0668(3) 0.7078(2) 0.3849(2) 0.0364(9) Uani 1 1 d . . .
H117 H 0.0325 0.7630 0.3953 0.044 Uiso 1 1 calc R . .
C118 C 0.3203(3) 0.7041(2) 0.4053(2) 0.0324(8) Uani 1 1 d . . .
C119 C 0.3737(3) 0.7080(2) 0.4507(3) 0.0395(9) Uani 1 1 d . . .
H119 H 0.3388 0.7285 0.5017 0.047 Uiso 1 1 calc R . .
C120 C 0.4765(3) 0.6830(3) 0.4242(3) 0.0514(12) Uani 1 1 d . . .
H120 H 0.5100 0.6856 0.4574 0.062 Uiso 1 1 calc R . .
C121 C 0.5297(3) 0.6546(3) 0.3506(3) 0.0561(13) Uani 1 1 d . . .
H121 H 0.5996 0.6373 0.3326 0.067 Uiso 1 1 calc R . .
C122 C 0.4804(3) 0.6517(3) 0.3033(3) 0.0532(12) Uani 1 1 d . . .
H122 H 0.5164 0.6335 0.2519 0.064 Uiso 1 1 calc R . .
C123 C 0.3775(3) 0.6752(2) 0.3302(2) 0.0402(9) Uani 1 1 d . . .
H123 H 0.3450 0.6715 0.2965 0.048 Uiso 1 1 calc R . .

loop_
_atom_site_aniso_label
_atom_site_aniso_U_11
_atom_site_aniso_U_22
_atom_site_aniso_U_33
_atom_site_aniso_U_23
_atom_site_aniso_U_13
_atom_site_aniso_U_12
N7 0.114(6) 0.094(5) 0.118(6) -0.005(4) -0.054(5) 0.006(4)
C124 0.085(5) 0.058(4) 0.078(4) 0.006(3) -0.025(4) -0.015(3)
C125 0.085(5) 0.107(5) 0.081(4) 0.031(4) -0.028(4) -0.054(4)
N8 0.085(6) 0.136(8) 0.38(2) -0.052(10) -0.083(9) 0.015(6)
C126 0.068(4) 0.073(4) 0.142(7) -0.004(4) -0.041(4) -0.021(4)
C127 0.063(3) 0.053(3) 0.055(3) 0.005(2) -0.009(2) -0.027(3)
O3 0.164(9) 0.50(3) 0.261(14) -0.098(15) -0.092(9) 0.073(11)
C128 0.164(9) 0.50(3) 0.261(14) -0.098(15) -0.092(9) 0.073(11)
C129 0.164(9) 0.50(3) 0.261(14) -0.098(15) -0.092(9) 0.073(11)
O4 0.187(9) 0.243(11) 0.357(16) 0.006(10) -0.150(10) -0.074(8)
C130 0.187(9) 0.243(11) 0.357(16) 0.006(10) -0.150(10) -0.074(8)
C131 0.187(9) 0.243(11) 0.357(16) 0.006(10) -0.150(10) -0.074(8)
Au1 0.04859(11) 0.03470(9) 0.03771(10) 0.00867(6) -0.02039(7) -0.01359(7)
Ni1 0.0194(2) 0.0273(2) 0.0200(2) 0.00333(16) -0.00795(17) -0.00754(17)
Ni2 0.0205(2) 0.0279(2) 0.0193(2) 0.00505(16) -0.00673(16) -0.00961(17)
S1 0.0226(4) 0.0265(4) 0.0217(4) 0.0021(3) -0.0083(3) -0.0066(3)
S2 0.0267(4) 0.0300(4) 0.0213(4) 0.0018(3) -0.0087(3) -0.0096(3)
S3 0.0471(6) 0.0454(6) 0.0248(5) 0.0114(4) -0.0122(4) -0.0136(5)
P1 0.0484(6) 0.0357(6) 0.0479(6) 0.0023(5) -0.0185(5) -0.0119(5)
O1 0.0239(12) 0.0368(14) 0.0283(13) 0.0107(11) -0.0118(10) -0.0123(10)
O2 0.0264(12) 0.0399(14) 0.0274(13) 0.0118(11) -0.0127(10) -0.0140(11)
N1 0.0246(15) 0.0327(16) 0.0319(16) 0.0018(13) -0.0075(13) -0.0113(13)
N2 0.0230(14) 0.0357(16) 0.0242(15) 0.0042(12) -0.0093(12) -0.0058(12)
N3 0.0215(14) 0.0392(17) 0.0225(15) 0.0040(12) -0.0071(12) -0.0091(13)
N4 0.0242(15) 0.0373(17) 0.0268(15) 0.0060(13) -0.0088(12) -0.0152(13)
N5 0.0293(16) 0.0364(17) 0.0248(15) 0.0069(13) -0.0066(12) -0.0144(13)
N6 0.0241(15) 0.0319(16) 0.0297(15) 0.0057(12) -0.0113(12) -0.0083(12)
B1 0.031(2) 0.027(2) 0.030(2) 0.0019(16) -0.0094(17) -0.0070(17)
C1 0.0286(18) 0.0265(17) 0.0230(17) -0.0004(13) -0.0107(14) -0.0064(14)
C2 0.0289(18) 0.0318(19) 0.0304(19) -0.0007(15) -0.0116(15) -0.0065(15)
C3 0.034(2) 0.033(2) 0.044(2) 0.0014(17) -0.0171(18) -0.0020(16)
C4 0.041(2) 0.029(2) 0.060(3) 0.0068(19) -0.021(2) -0.0064(18)
C5 0.040(2) 0.031(2) 0.049(2) 0.0045(17) -0.0209(19) -0.0138(17)
C6 0.0281(18) 0.0305(19) 0.0313(19) -0.0008(15) -0.0119(15) -0.0067(15)
C7 0.0286(18) 0.0300(18) 0.036(2) -0.0033(15) -0.0151(16) -0.0084(15)
C8 0.053(3) 0.041(2) 0.047(3) 0.0057(19) -0.008(2) -0.028(2)
C9 0.0246(19) 0.042(2) 0.054(3) -0.0080(19) -0.0161(18) -0.0092(17)
C10 0.032(2) 0.042(2) 0.039(2) -0.0059(17) -0.0230(17) 0.0002(17)
C11 0.035(2) 0.061(3) 0.039(2) 0.026(2) -0.0176(18) -0.014(2)
C12 0.0302(19) 0.038(2) 0.0289(19) 0.0005(16) -0.0135(16) -0.0008(16)
C13 0.0211(17) 0.052(2) 0.0283(19) -0.0048(17) -0.0087(15) -0.0077(16)
C14 0.037(2) 0.055(3) 0.0259(19) 0.0086(18) -0.0019(16) -0.0205(19)
C15 0.0234(17) 0.037(2) 0.0238(17) -0.0033(14) -0.0069(14) -0.0045(15)
C16 0.0259(17) 0.0332(19) 0.0266(18) -0.0014(14) -0.0107(15) -0.0074(15)
C17 0.0284(18) 0.0257(17) 0.0225(17) -0.0032(13) -0.0088(14) -0.0063(14)
C18 0.0261(17) 0.0282(18) 0.0279(18) -0.0033(14) -0.0083(15) -0.0086(14)
C19 0.0286(18) 0.036(2) 0.0283(18) -0.0012(15) -0.0131(15) -0.0097(15)
C20 0.0319(19) 0.0319(19) 0.0265(18) -0.0044(14) -0.0115(15) -0.0062(15)
C21 0.0265(18) 0.037(2) 0.0248(18) -0.0042(15) -0.0047(14) -0.0080(15)
C22 0.0332(19) 0.0323(19) 0.0294(18) 0.0001(15) -0.0114(16) -0.0168(16)
C23 0.040(2) 0.048(2) 0.038(2) 0.0045(18) -0.0240(18) -0.0139(19)
C24 0.032(2) 0.049(2) 0.034(2) 0.0034(17) -0.0056(16) -0.0270(18)
C25 0.043(2) 0.044(2) 0.033(2) 0.0085(17) -0.0061(17) -0.0262(19)
C26 0.044(2) 0.053(3) 0.035(2) 0.0216(19) -0.0157(18) -0.023(2)
C27 0.0310(19) 0.042(2) 0.031(2) 0.0040(17) -0.0002(16) -0.0156(17)
C28 0.0236(18) 0.041(2) 0.044(2) 0.0009(18) -0.0089(16) -0.0129(16)
C29 0.044(2) 0.043(2) 0.041(2) 0.0100(18) -0.0262(19) -0.0073(19)
C30 0.0253(18) 0.034(2) 0.0300(19) -0.0012(15) -0.0076(15) -0.0056(15)
C31 0.060(3) 0.034(3) 0.097(4) 0.014(3) -0.033(3) -0.010(2)
C32A 0.140(19) 0.036(7) 0.065(11) 0.006(8) -0.025(11) 0.012(11)
C33A 0.38(5) 0.018(7) 0.15(2) 0.024(9) -0.18(3) -0.047(15)
C34A 0.107(17) 0.037(11) 0.75(10) 0.13(3) -0.16(4) -0.038(11)
C32B 0.050(7) 0.036(7) 0.082(12) 0.016(8) -0.011(7) 0.004(6)
C33B 0.27(3) 0.039(8) 0.071(9) 0.001(6) -0.058(13) -0.087(14)
C34B 0.075(8) 0.051(9) 0.077(8) 0.037(6) -0.017(6) -0.028(6)
C35 0.037(2) 0.045(2) 0.0245(19) -0.0009(16) -0.0107(16) -0.0107(18)
C36 0.063(3) 0.090(4) 0.038(2) 0.010(2) -0.028(2) -0.028(3)
C37 0.078(4) 0.090(4) 0.039(3) -0.017(3) -0.023(3) 0.019(3)
C38 0.111(5) 0.082(4) 0.051(3) 0.032(3) -0.038(3) -0.057(4)
C39 0.0241(17) 0.0286(18) 0.0246(17) 0.0048(14) -0.0081(14) -0.0094(14)
C40 0.0252(17) 0.0298(18) 0.0244(17) 0.0076(14) -0.0097(14) -0.0094(14)
C41 0.031(2) 0.048(2) 0.034(2) 0.0138(17) -0.0139(16) -0.0194(17)
C42 0.035(2) 0.045(2) 0.036(2) 0.0180(17) -0.0212(17) -0.0186(18)
C43 0.036(2) 0.0305(19) 0.0241(18) 0.0065(14) -0.0092(15) -0.0088(16)
C44 0.0252(18) 0.041(2) 0.0307(19) 0.0113(16) -0.0021(15) -0.0113(16)
C45 0.0268(18) 0.041(2) 0.033(2) 0.0109(16) -0.0099(16) -0.0116(16)
C46 0.069(3) 0.046(3) 0.053(3) 0.001(2) -0.015(2) -0.028(2)
C47 0.088(4) 0.067(3) 0.055(3) 0.007(3) -0.027(3) -0.042(3)
C48 0.129(6) 0.082(4) 0.051(3) 0.008(3) -0.027(4) -0.059(5)
C49 0.123(7) 0.086(5) 0.060(4) -0.012(4) 0.005(4) -0.062(5)
C50 0.087(5) 0.074(4) 0.089(5) -0.019(4) 0.017(4) -0.032(4)
C51 0.065(4) 0.057(3) 0.080(4) 0.000(3) -0.004(3) -0.016(3)
C52 0.048(3) 0.040(2) 0.055(3) -0.010(2) -0.016(2) -0.006(2)
C53 0.090(4) 0.040(3) 0.119(5) 0.011(3) -0.065(4) -0.022(3)
C54 0.106(5) 0.054(4) 0.158(8) 0.003(4) -0.087(6) -0.027(4)
C55 0.082(4) 0.077(4) 0.095(5) -0.005(4) -0.052(4) -0.021(4)
C56 0.081(4) 0.090(5) 0.067(4) 0.017(3) -0.039(3) -0.026(4)
C57 0.067(3) 0.074(4) 0.056(3) 0.008(3) -0.029(3) -0.026(3)
C58 0.061(3) 0.041(2) 0.048(3) 0.0049(19) -0.025(2) -0.019(2)
C59 0.077(4) 0.042(3) 0.088(4) -0.002(3) 0.001(3) -0.021(3)
C60 0.102(5) 0.039(3) 0.094(5) -0.005(3) -0.017(4) -0.018(3)
C61 0.093(4) 0.047(3) 0.067(3) 0.005(3) -0.031(3) -0.033(3)
C62 0.075(4) 0.060(4) 0.095(5) 0.010(3) -0.031(3) -0.036(3)
C63 0.063(3) 0.046(3) 0.090(4) 0.010(3) -0.031(3) -0.019(2)
C100 0.0214(17) 0.0313(19) 0.038(2) 0.0047(15) -0.0084(15) -0.0092(15)
C101 0.036(2) 0.034(2) 0.042(2) 0.0011(17) -0.0150(17) -0.0115(16)
C102 0.033(2) 0.032(2) 0.055(3) -0.0006(18) -0.0142(19) -0.0101(17)
C103 0.031(2) 0.031(2) 0.068(3) 0.0147(19) -0.024(2) -0.0130(17)
C104 0.0265(19) 0.045(2) 0.048(2) 0.0142(19) -0.0152(17) -0.0139(17)
C105 0.0251(17) 0.0323(19) 0.037(2) 0.0034(16) -0.0088(15) -0.0102(15)
C106 0.039(2) 0.034(2) 0.034(2) 0.0006(16) -0.0131(17) -0.0169(17)
C107 0.047(2) 0.048(2) 0.034(2) 0.0092(18) -0.0132(18) -0.025(2)
C108 0.070(3) 0.059(3) 0.045(3) 0.019(2) -0.024(2) -0.034(3)
C109 0.078(4) 0.062(3) 0.030(2) 0.004(2) -0.002(2) -0.040(3)
C110 0.053(3) 0.052(3) 0.043(3) -0.010(2) 0.007(2) -0.022(2)
C111 0.042(2) 0.041(2) 0.037(2) 0.0006(18) -0.0059(18) -0.0164(19)
C112 0.0348(19) 0.0329(19) 0.0257(18) 0.0063(15) -0.0086(15) -0.0138(16)
C113 0.037(2) 0.034(2) 0.043(2) 0.0025(17) -0.0118(18) -0.0094(17)
C114 0.059(3) 0.032(2) 0.056(3) -0.0001(19) -0.016(2) -0.018(2)
C115 0.060(3) 0.048(3) 0.052(3) 0.004(2) -0.021(2) -0.032(2)
C116 0.041(2) 0.053(3) 0.052(3) 0.011(2) -0.021(2) -0.023(2)
C117 0.037(2) 0.034(2) 0.041(2) 0.0069(17) -0.0153(17) -0.0123(17)
C118 0.035(2) 0.0260(18) 0.038(2) 0.0086(15) -0.0133(17) -0.0119(15)
C119 0.039(2) 0.036(2) 0.047(2) 0.0126(18) -0.0169(19) -0.0163(18)
C120 0.040(2) 0.047(3) 0.079(4) 0.026(2) -0.032(3) -0.019(2)
C121 0.029(2) 0.043(3) 0.088(4) 0.017(2) -0.013(2) -0.0077(19)
C122 0.040(2) 0.040(2) 0.060(3) 0.002(2) 0.000(2) -0.005(2)
C123 0.033(2) 0.035(2) 0.044(2) -0.0001(17) -0.0055(18) -0.0067(17)

loop_
_atom_type_symbol
_atom_type_description
_atom_type_scat_dispersion_real
_atom_type_scat_dispersion_imag
_atom_type_scat_source
C C 0.0033 0.0016 'International Tables Vol C Tables 4.2.6.8 and 6.1.1.4'
Au Au -2.0133 8.8022 'International Tables Vol C Tables 4.2.6.8 and 6.1.1.4'
B B 0.0013 0.0007 'International Tables Vol C Tables 4.2.6.8 and 6.1.1.4'
N N 0.0061 0.0033 'International Tables Vol C Tables 4.2.6.8 and 6.1.1.4'
Ni Ni 0.3393 1.1124 'International Tables Vol C Tables 4.2.6.8 and 6.1.1.4'
O O 0.0106 0.0060 'International Tables Vol C Tables 4.2.6.8 and 6.1.1.4'
P P 0.1023 0.0942 'International Tables Vol C Tables 4.2.6.8 and 6.1.1.4'
S S 0.1246 0.1234 'International Tables Vol C Tables 4.2.6.8 and 6.1.1.4'
H H 0.0000 0.0000 'International Tables Vol C Tables 4.2.6.8 and 6.1.1.4'

loop_
_geom_angle_atom_site_label_1
_geom_angle_atom_site_label_2
_geom_angle_atom_site_label_3
_geom_angle
N7 C124 C125 178.8(9)
C124 C125 H125 109.5
C124 C125 H126 109.5
H125 C125 H126 109.5
C124 C125 H127 109.5
H125 C125 H127 109.5
H126 C125 H127 109.5
N8 C126 C127 178.8(12)
C126 C127 H128 109.5
C126 C127 H129 109.5
H128 C127 H129 109.5
C126 C127 H130 109.5
H128 C127 H130 109.5
H129 C127 H130 109.5
C128 O3 H3B 109.6
O3 C128 C129 95.8(19)
O3 C128 H131 112.6
C129 C128 H131 112.6
O3 C128 H132 112.6
C129 C128 H132 112.6
H131 C128 H132 110.1
C128 C129 H133 109.5
C128 C129 H134 109.5
H133 C129 H134 109.5
C128 C129 H135 109.5
H133 C129 H135 109.5
H134 C129 H135 109.5
C130 O4 H4B 109.6
O4 C130 C131 125(2)
O4 C130 H136 106.1
C131 C130 H136 106.1
O4 C130 H137 106.1
C131 C130 H137 106.1
H136 C130 H137 106.3
C130 C131 H138 109.5
C130 C131 H139 109.5
H138 C131 H139 109.5
C130 C131 H140 109.5
H138 C131 H140 109.5
H139 C131 H140 109.5
P1 Au1 S3 173.59(4)
O1 Ni1 N2 164.29(11)
O1 Ni1 N1 89.88(11)
N2 Ni1 N1 82.28(12)
O1 Ni1 N3 86.70(11)
N2 Ni1 N3 81.26(11)
N1 Ni1 N3 99.65(11)
O1 Ni1 S1 95.61(8)
N2 Ni1 S1 98.00(8)
N1 Ni1 S1 90.18(8)
N3 Ni1 S1 169.92(8)
O1 Ni1 S2 94.40(8)
N2 Ni1 S2 95.66(9)
N1 Ni1 S2 169.59(8)
N3 Ni1 S2 90.08(8)
S1 Ni1 S2 79.97(4)
O2 Ni2 N5 164.24(11)
O2 Ni2 N6 87.67(11)
N5 Ni2 N6 83.46(12)
O2 Ni2 N4 88.28(11)
N5 Ni2 N4 80.50(11)
N6 Ni2 N4 99.99(11)
O2 Ni2 S1 95.46(8)
N5 Ni2 S1 97.63(9)
N6 Ni2 S1 90.58(8)
N4 Ni2 S1 168.94(8)
O2 Ni2 S2 91.74(8)
N5 Ni2 S2 99.24(9)
N6 Ni2 S2 169.95(8)
N4 Ni2 S2 90.02(8)
S1 Ni2 S2 79.48(4)
C1 S1 Ni1 104.17(12)
C1 S1 Ni2 105.67(12)
Ni1 S1 Ni2 90.48(4)
C17 S2 Ni1 102.17(12)
C17 S2 Ni2 100.99(12)
Ni1 S2 Ni2 88.58(4)
C43 S3 Au1 100.94(13)
C46 P1 C58 106.3(2)
C46 P1 C52 105.2(2)
C58 P1 C52 105.2(2)
C46 P1 Au1 113.51(19)
C58 P1 Au1 109.22(17)
C52 P1 Au1 116.68(15)
C39 O1 Ni1 132.3(2)
C39 O2 Ni2 136.0(2)
C8 N1 C9 110.0(3)
C8 N1 C7 106.8(3)
C9 N1 C7 106.1(3)
C8 N1 Ni1 115.6(3)
C9 N1 Ni1 104.5(2)
C7 N1 Ni1 113.5(2)
C11 N2 C12 107.6(3)
C11 N2 C10 108.1(3)
C12 N2 C10 111.4(3)
C11 N2 Ni1 113.7(2)
C12 N2 Ni1 108.0(2)
C10 N2 Ni1 107.9(2)
C14 N3 C15 106.9(3)
C14 N3 C13 109.8(3)
C15 N3 C13 106.7(3)
C14 N3 Ni1 116.6(2)
C15 N3 Ni1 111.5(2)
C13 N3 Ni1 105.1(2)
C23 N4 C22 107.2(3)
C23 N4 C24 108.7(3)
C22 N4 C24 106.3(3)
C23 N4 Ni2 117.5(2)
C22 N4 Ni2 110.7(2)
C24 N4 Ni2 105.9(2)
C26 N5 C27 108.3(3)
C26 N5 C25 106.8(3)
C27 N5 C25 111.3(3)
C26 N5 Ni2 113.7(2)
C27 N5 Ni2 108.1(2)
C25 N5 Ni2 108.6(2)
C28 N6 C29 109.6(3)
C28 N6 C30 107.4(3)
C29 N6 C30 106.8(3)
C28 N6 Ni2 102.8(2)
C29 N6 Ni2 115.7(2)
C30 N6 Ni2 114.1(2)
C112 B1 C118 111.1(3)
C112 B1 C106 102.6(3)
C118 B1 C106 113.0(3)
C112 B1 C100 111.3(3)
C118 B1 C100 105.0(3)
C106 B1 C100 114.0(3)
C6 C1 C2 118.0(3)
C6 C1 S1 120.8(3)
C2 C1 S1 121.1(3)
C3 C2 C1 119.7(3)
C3 C2 C30 120.4(3)
C1 C2 C30 119.5(3)
C4 C3 C2 122.1(4)
C4 C3 H3 119.0
C2 C3 H3 119.0
C5 C4 C3 116.8(4)
C5 C4 C31 121.3(4)
C3 C4 C31 121.9(4)
C6 C5 C4 122.3(4)
C6 C5 H5 118.9
C4 C5 H5 118.9
C5 C6 C1 120.5(3)
C5 C6 C7 119.9(3)
C1 C6 C7 119.3(3)
N1 C7 C6 115.0(3)
N1 C7 H7A 108.5
C6 C7 H7A 108.5
N1 C7 H7B 108.5
C6 C7 H7B 108.5
H7A C7 H7B 107.5
N1 C8 H8A 109.5
N1 C8 H8B 109.5
H8A C8 H8B 109.5
N1 C8 H8C 109.5
H8A C8 H8C 109.5
H8B C8 H8C 109.5
N1 C9 C10 110.8(3)
N1 C9 H9A 109.5
C10 C9 H9A 109.5
N1 C9 H9B 109.5
C10 C9 H9B 109.5
H9A C9 H9B 108.1
N2 C10 C9 113.5(3)
N2 C10 H10A 108.9
C9 C10 H10A 108.9
N2 C10 H10B 108.9
C9 C10 H10B 108.9
H10A C10 H10B 107.7
N2 C11 H11A 109.5
N2 C11 H11B 109.5
H11A C11 H11B 109.5
N2 C11 H11C 109.5
H11A C11 H11C 109.5
H11B C11 H11C 109.5
N2 C12 C13 113.9(3)
N2 C12 H12A 108.8
C13 C12 H12A 108.8
N2 C12 H12B 108.8
C13 C12 H12B 108.8
H12A C12 H12B 107.7
N3 C13 C12 110.6(3)
N3 C13 H13A 109.5
C12 C13 H13A 109.5
N3 C13 H13B 109.5
C12 C13 H13B 109.5
H13A C13 H13B 108.1
N3 C14 H14A 109.5
N3 C14 H14B 109.5
H14A C14 H14B 109.5
N3 C14 H14C 109.5
H14A C14 H14C 109.5
H14B C14 H14C 109.5
N3 C15 C16 116.6(3)
N3 C15 H15A 108.1
C16 C15 H15A 108.1
N3 C15 H15B 108.1
C16 C15 H15B 108.1
H15A C15 H15B 107.3
C21 C16 C17 119.3(3)
C21 C16 C15 120.8(3)
C17 C16 C15 119.2(3)
C18 C17 C16 118.6(3)
C18 C17 S2 120.7(3)
C16 C17 S2 120.8(3)
C19 C18 C17 120.2(3)
C19 C18 C22 120.0(3)
C17 C18 C22 119.2(3)
C18 C19 C20 122.1(3)
C18 C19 H19 118.9
C20 C19 H19 118.9
C21 C20 C19 116.4(3)
C21 C20 C35 120.9(3)
C19 C20 C35 122.7(3)
C20 C21 C16 122.8(3)
C20 C21 H21 118.6
C16 C21 H21 118.6
N4 C22 C18 116.0(3)
N4 C22 H22A 108.3
C18 C22 H22A 108.3
N4 C22 H22B 108.3
C18 C22 H22B 108.3
H22A C22 H22B 107.4
N4 C23 H23A 109.5
N4 C23 H23B 109.5
H23A C23 H23B 109.5
N4 C23 H23C 109.5
H23A C23 H23C 109.5
H23B C23 H23C 109.5
N4 C24 C25 110.1(3)
N4 C24 H24A 109.6
C25 C24 H24A 109.6
N4 C24 H24B 109.6
C25 C24 H24B 109.6
H24A C24 H24B 108.1
N5 C25 C24 112.5(3)
N5 C25 H25A 109.1
C24 C25 H25A 109.1
N5 C25 H25B 109.1
C24 C25 H25B 109.1
H25A C25 H25B 107.8
N5 C26 H26A 109.5
N5 C26 H26B 109.5
H26A C26 H26B 109.5
N5 C26 H26C 109.5
H26A C26 H26C 109.5
H26B C26 H26C 109.5
N5 C27 C28 113.3(3)
N5 C27 H27A 108.9
C28 C27 H27A 108.9
N5 C27 H27B 108.9
C28 C27 H27B 108.9
H27A C27 H27B 107.7
N6 C28 C27 111.6(3)
N6 C28 H28A 109.3
C27 C28 H28A 109.3
N6 C28 H28B 109.3
C27 C28 H28B 109.3
H28A C28 H28B 108.0
N6 C29 H29A 109.5
N6 C29 H29B 109.5
H29A C29 H29B 109.5
N6 C29 H29C 109.5
H29A C29 H29C 109.5
H29B C29 H29C 109.5
N6 C30 C2 115.9(3)
N6 C30 H30A 108.3
C2 C30 H30A 108.3
N6 C30 H30B 108.3
C2 C30 H30B 108.3
H30A C30 H30B 107.4
C32A C31 C34A 110.2(11)
C32A C31 C33A 106.1(9)
C34A C31 C33A 106.9(10)
C33B C31 C32B 112.2(9)
C32A C31 C4 110.8(9)
C34A C31 C4 115.5(8)
C33A C31 C4 106.9(7)
C33B C31 C4 111.2(8)
C32B C31 C4 112.7(8)
C32A C31 C34B 83.8(10)
C34A C31 C34B 35.3(13)
C33A C31 C34B 138.8(9)
C33B C31 C34B 108.3(8)
C32B C31 C34B 105.6(8)
C4 C31 C34B 106.5(7)
C31 C32A H32A 109.5
C31 C32A H32B 109.5
H32A C32A H32B 109.5
C31 C32A H32C 109.5
H32A C32A H32C 109.5
H32B C32A H32C 109.5
C31 C33A H33A 109.5
C31 C33A H33B 109.5
H33A C33A H33B 109.5
C31 C33A H33C 109.5
H33A C33A H33C 109.5
H33B C33A H33C 109.5
C31 C34A H34A 109.5
C31 C34A H34B 109.5
H34A C34A H34B 109.5
C31 C34A H34C 109.5
H34A C34A H34C 109.5
H34B C34A H34C 109.5
C31 C32B H32D 109.5
C31 C32B H32E 109.5
H32D C32B H32E 109.5
C31 C32B H32F 109.5
H32D C32B H32F 109.5
H32E C32B H32F 109.5
C31 C33B H33D 109.5
C31 C33B H33E 109.5
H33D C33B H33E 109.5
C31 C33B H33F 109.5
H33D C33B H33F 109.5
H33E C33B H33F 109.5
C31 C34B H34D 109.5
C31 C34B H34E 109.5
H34D C34B H34E 109.5
C31 C34B H34F 109.5
H34D C34B H34F 109.5
H34E C34B H34F 109.5
C37 C35 C38 109.9(5)
C37 C35 C20 109.9(4)
C38 C35 C20 109.4(4)
C37 C35 C36 107.4(4)
C38 C35 C36 108.0(4)
C20 C35 C36 112.2(3)
C35 C36 H36A 109.5
C35 C36 H36B 109.5
H36A C36 H36B 109.5
C35 C36 H36C 109.5
H36A C36 H36C 109.5
H36B C36 H36C 109.5
C35 C37 H37A 109.5
C35 C37 H37B 109.5
H37A C37 H37B 109.5
C35 C37 H37C 109.5
H37A C37 H37C 109.5
H37B C37 H37C 109.5
C35 C38 H38A 109.5
C35 C38 H38B 109.5
H38A C38 H38B 109.5
C35 C38 H38C 109.5
H38A C38 H38C 109.5
H38B C38 H38C 109.5
O1 C39 O2 126.7(3)
O1 C39 C40 117.8(3)
O2 C39 C40 115.5(3)
C41 C40 C45 118.6(3)
C41 C40 C39 120.0(3)
C45 C40 C39 121.4(3)
C42 C41 C40 120.7(3)
C42 C41 H41 119.7
C40 C41 H41 119.7
C41 C42 C43 121.3(3)
C41 C42 H42 119.4
C43 C42 H42 119.4
C42 C43 C44 117.8(3)
C42 C43 S3 122.4(3)
C44 C43 S3 119.8(3)
C45 C44 C43 121.5(3)
C45 C44 H44 119.2
C43 C44 H44 119.2
C44 C45 C40 120.0(3)
C44 C45 H45 120.0
C40 C45 H45 120.0
C51 C46 C47 120.1(5)
C51 C46 P1 121.6(5)
C47 C46 P1 118.2(4)
C46 C47 C48 118.7(7)
C46 C47 H47 120.6
C48 C47 H47 120.6
C49 C48 C47 121.3(7)
C49 C48 H48 119.3
C47 C48 H48 119.3
C48 C49 C50 119.7(7)
C48 C49 H49 120.2
C50 C49 H49 120.2
C49 C50 C51 120.8(7)
C49 C50 H50 119.6
C51 C50 H50 119.6
C46 C51 C50 119.3(7)
C46 C51 H51 120.3
C50 C51 H51 120.3
C53 C52 C57 119.1(5)
C53 C52 P1 119.2(4)
C57 C52 P1 121.6(4)
C52 C53 C54 120.3(6)
C52 C53 H53 119.9
C54 C53 H53 119.9
C55 C54 C53 121.1(6)
C55 C54 H54 119.4
C53 C54 H54 119.4
C54 C55 C56 118.7(6)
C54 C55 H55 120.6
C56 C55 H55 120.6
C55 C56 C57 121.0(6)
C55 C56 H56 119.5
C57 C56 H56 119.5
C56 C57 C52 119.7(6)
C56 C57 H57 120.1
C52 C57 H57 120.1
C59 C58 C63 119.4(5)
C59 C58 P1 122.5(4)
C63 C58 P1 118.1(4)
C58 C59 C60 120.6(6)
C58 C59 H59 119.7
C60 C59 H59 119.7
C61 C60 C59 120.1(6)
C61 C60 H60 120.0
C59 C60 H60 120.0
C60 C61 C62 119.8(5)
C60 C61 H61 120.1
C62 C61 H61 120.1
C61 C62 C63 120.8(6)
C61 C62 H62 119.6
C63 C62 H62 119.6
C58 C63 C62 119.3(6)
C58 C63 H63 120.3
C62 C63 H63 120.3
C105 C100 C101 115.2(4)
C105 C100 B1 120.7(3)
C101 C100 B1 123.9(3)
C102 C101 C100 122.1(4)
C102 C101 H101 118.9
C100 C101 H101 118.9
C103 C102 C101 120.9(4)
C103 C102 H102 119.6
C101 C102 H102 119.6
C102 C103 C104 118.9(4)
C102 C103 H103 120.5
C104 C103 H103 120.5
C103 C104 C105 119.8(4)
C103 C104 H104 120.1
C105 C104 H104 120.1
C104 C105 C100 123.0(4)
C104 C105 H105 118.5
C100 C105 H105 118.5
C111 C106 C107 115.0(4)
C111 C106 B1 122.9(4)
C107 C106 B1 121.7(4)
C108 C107 C106 123.1(4)
C108 C107 H107 118.5
C106 C107 H107 118.5
C109 C108 C107 119.3(5)
C109 C108 H108 120.3
C107 C108 H108 120.3
C110 C109 C108 120.0(4)
C110 C109 H109 120.0
C108 C109 H109 120.0
C109 C110 C111 119.6(5)
C109 C110 H110 120.2
C111 C110 H110 120.2
C106 C111 C110 123.0(4)
C106 C111 H111 118.5
C110 C111 H111 118.5
C113 C112 C117 115.1(4)
C113 C112 B1 122.6(3)
C117 C112 B1 121.9(3)
C114 C113 C112 122.6(4)
C114 C113 H113 118.7
C112 C113 H113 118.7
C115 C114 C113 120.4(4)
C115 C114 H114 119.8
C113 C114 H114 119.8
C114 C115 C116 118.9(4)
C114 C115 H115 120.5
C116 C115 H115 120.5
C115 C116 C117 120.7(4)
C115 C116 H116 119.7
C117 C116 H116 119.7
C116 C117 C112 122.2(4)
C116 C117 H117 118.9
C112 C117 H117 118.9
C119 C118 C123 115.1(4)
C119 C118 B1 123.7(4)
C123 C118 B1 121.0(3)
C118 C119 C120 122.6(4)
C118 C119 H119 118.7
C120 C119 H119 118.7
C121 C120 C119 120.5(5)
C121 C120 H120 119.8
C119 C120 H120 119.8
C122 C121 C120 119.0(4)
C122 C121 H121 120.5
C120 C121 H121 120.5
C121 C122 C123 120.5(5)
C121 C122 H122 119.8
C123 C122 H122 119.8
C122 C123 C118 122.3(4)
C122 C123 H123 118.9
C118 C123 H123 118.9

loop_
_geom_bond_atom_site_label_1
_geom_bond_atom_site_label_2
_geom_bond_distance
N7 C124 1.122(8)
C124 C125 1.446(9)
C125 H125 0.9800
C125 H126 0.9800
C125 H127 0.9800
N8 C126 1.119(9)
C126 C127 1.388(8)
C127 H128 0.9800
C127 H129 0.9800
C127 H130 0.9800
O3 C128 1.476(17)
O3 H3B 0.8400
C128 C129 1.556(18)
C128 H131 0.9900
C128 H132 0.9900
C129 H133 0.9800
C129 H134 0.9800
C129 H135 0.9800
O4 C130 1.437(15)
O4 H4B 0.8400
C130 C131 1.510(16)
C130 H136 0.9900
C130 H137 0.9900
C131 H138 0.9800
C131 H139 0.9800
C131 H140 0.9800
Au1 P1 2.2620(13)
Au1 S3 2.3022(13)
Ni1 O1 2.015(2)
Ni1 N2 2.164(3)
Ni1 N1 2.247(3)
Ni1 N3 2.312(3)
Ni1 S1 2.4445(11)
Ni1 S2 2.4776(11)
Ni2 O2 1.990(2)
Ni2 N5 2.140(3)
Ni2 N6 2.236(3)
Ni2 N4 2.314(3)
Ni2 S1 2.4488(10)
Ni2 S2 2.4985(11)
S1 C1 1.757(4)
S2 C17 1.766(3)
S3 C43 1.770(4)
P1 C46 1.821(5)
P1 C58 1.827(5)
P1 C52 1.827(5)
O1 C39 1.255(4)
O2 C39 1.264(4)
N1 C8 1.487(5)
N1 C9 1.490(5)
N1 C7 1.496(5)
N2 C11 1.482(5)
N2 C12 1.482(5)
N2 C10 1.482(5)
N3 C14 1.479(5)
N3 C15 1.487(5)
N3 C13 1.489(5)
N4 C23 1.479(5)
N4 C22 1.480(5)
N4 C24 1.494(5)
N5 C26 1.484(5)
N5 C27 1.484(5)
N5 C25 1.486(5)
N6 C28 1.479(5)
N6 C29 1.480(5)
N6 C30 1.484(5)
B1 C112 1.639(6)
B1 C118 1.649(6)
B1 C106 1.654(6)
B1 C100 1.657(5)
C1 C6 1.395(5)
C1 C2 1.407(5)
C2 C3 1.396(6)
C2 C30 1.506(5)
C3 C4 1.392(6)
C3 H3 0.9500
C4 C5 1.390(6)
C4 C31 1.539(6)
C5 C6 1.384(6)
C5 H5 0.9500
C6 C7 1.501(5)
C7 H7A 0.9900
C7 H7B 0.9900
C8 H8A 0.9800
C8 H8B 0.9800
C8 H8C 0.9800
C9 C10 1.507(6)
C9 H9A 0.9900
C9 H9B 0.9900
C10 H10A 0.9900
C10 H10B 0.9900
C11 H11A 0.9800
C11 H11B 0.9800
C11 H11C 0.9800
C12 C13 1.511(6)
C12 H12A 0.9900
C12 H12B 0.9900
C13 H13A 0.9900
C13 H13B 0.9900
C14 H14A 0.9800
C14 H14B 0.9800
C14 H14C 0.9800
C15 C16 1.501(5)
C15 H15A 0.9900
C15 H15B 0.9900
C16 C21 1.393(5)
C16 C17 1.400(5)
C17 C18 1.390(5)
C18 C19 1.389(5)
C18 C22 1.505(5)
C19 C20 1.395(5)
C19 H19 0.9500
C20 C21 1.389(5)
C20 C35 1.529(5)
C21 H21 0.9500
C22 H22A 0.9900
C22 H22B 0.9900
C23 H23A 0.9800
C23 H23B 0.9800
C23 H23C 0.9800
C24 C25 1.498(6)
C24 H24A 0.9900
C24 H24B 0.9900
C25 H25A 0.9900
C25 H25B 0.9900
C26 H26A 0.9800
C26 H26B 0.9800
C26 H26C 0.9800
C27 C28 1.523(6)
C27 H27A 0.9900
C27 H27B 0.9900
C28 H28A 0.9900
C28 H28B 0.9900
C29 H29A 0.9800
C29 H29B 0.9800
C29 H29C 0.9800
C30 H30A 0.9900
C30 H30B 0.9900
C31 C32A 1.465(18)
C31 C34A 1.477(17)
C31 C33A 1.506(19)
C31 C33B 1.509(13)
C31 C32B 1.511(14)
C31 C34B 1.575(12)
C32A H32A 0.9800
C32A H32B 0.9800
C32A H32C 0.9800
C33A H33A 0.9800
C33A H33B 0.9800
C33A H33C 0.9800
C34A H34A 0.9800
C34A H34B 0.9800
C34A H34C 0.9800
C32B H32D 0.9800
C32B H32E 0.9800
C32B H32F 0.9800
C33B H33D 0.9800
C33B H33E 0.9800
C33B H33F 0.9800
C34B H34D 0.9800
C34B H34E 0.9800
C34B H34F 0.9800
C35 C37 1.512(7)
C35 C38 1.514(7)
C35 C36 1.531(6)
C36 H36A 0.9800
C36 H36B 0.9800
C36 H36C 0.9800
C37 H37A 0.9800
C37 H37B 0.9800
C37 H37C 0.9800
C38 H38A 0.9800
C38 H38B 0.9800
C38 H38C 0.9800
C39 C40 1.502(5)
C40 C41 1.392(5)
C40 C45 1.394(5)
C41 C42 1.384(5)
C41 H41 0.9500
C42 C43 1.389(5)
C42 H42 0.9500
C43 C44 1.391(6)
C44 C45 1.389(5)
C44 H44 0.9500
C45 H45 0.9500
C46 C51 1.382(8)
C46 C47 1.396(8)
C47 C48 1.410(9)
C47 H47 0.9500
C48 C49 1.356(11)
C48 H48 0.9500
C49 C50 1.374(12)
C49 H49 0.9500
C50 C51 1.404(10)
C50 H50 0.9500
C51 H51 0.9500
C52 C53 1.369(8)
C52 C57 1.383(8)
C53 C54 1.378(9)
C53 H53 0.9500
C54 C55 1.363(10)
C54 H54 0.9500
C55 C56 1.370(9)
C55 H55 0.9500
C56 C57 1.382(8)
C56 H56 0.9500
C57 H57 0.9500
C58 C59 1.363(8)
C58 C63 1.379(8)
C59 C60 1.386(8)
C59 H59 0.9500
C60 C61 1.357(9)
C60 H60 0.9500
C61 C62 1.360(9)
C61 H61 0.9500
C62 C63 1.387(8)
C62 H62 0.9500
C63 H63 0.9500
C100 C105 1.396(6)
C100 C101 1.401(6)
C101 C102 1.394(6)
C101 H101 0.9500
C102 C103 1.367(7)
C102 H102 0.9500
C103 C104 1.385(6)
C103 H103 0.9500
C104 C105 1.392(6)
C104 H104 0.9500
C105 H105 0.9500
C106 C111 1.387(6)
C106 C107 1.397(6)
C107 C108 1.397(6)
C107 H107 0.9500
C108 C109 1.371(8)
C108 H108 0.9500
C109 C110 1.369(8)
C109 H109 0.9500
C110 C111 1.400(6)
C110 H110 0.9500
C111 H111 0.9500
C112 C113 1.398(6)
C112 C117 1.405(6)
C113 C114 1.393(6)
C113 H113 0.9500
C114 C115 1.372(7)
C114 H114 0.9500
C115 C116 1.374(7)
C115 H115 0.9500
C116 C117 1.391(6)
C116 H116 0.9500
C117 H117 0.9500
C118 C119 1.393(6)
C118 C123 1.404(6)
C119 C120 1.396(6)
C119 H119 0.9500
C120 C121 1.371(8)
C120 H120 0.9500
C121 C122 1.368(8)
C121 H121 0.9500
C122 C123 1.397(6)
C122 H122 0.9500
C123 H123 0.9500

loop_
_geom_torsion_atom_site_label_1
_geom_torsion_atom_site_label_2
_geom_torsion_atom_site_label_3
_geom_torsion_atom_site_label_4
_geom_torsion
O1 Ni1 S1 C1 -47.35(14)
N2 Ni1 S1 C1 124.78(14)
N1 Ni1 S1 C1 42.55(14)
N3 Ni1 S1 C1 -150.2(4)
S2 Ni1 S1 C1 -140.84(12)
O1 Ni1 S1 Ni2 58.96(8)
N2 Ni1 S1 Ni2 -128.91(9)
N1 Ni1 S1 Ni2 148.86(8)
N3 Ni1 S1 Ni2 -43.9(4)
S2 Ni1 S1 Ni2 -34.54(3)
O2 Ni2 S1 C1 48.38(15)
N5 Ni2 S1 C1 -122.82(15)
N6 Ni2 S1 C1 -39.33(15)
N4 Ni2 S1 C1 157.7(4)
S2 Ni2 S1 C1 139.14(13)
O2 Ni2 S1 Ni1 -56.49(8)
N5 Ni2 S1 Ni1 132.31(9)
N6 Ni2 S1 Ni1 -144.21(8)
N4 Ni2 S1 Ni1 52.9(4)
S2 Ni2 S1 Ni1 34.27(3)
O1 Ni1 S2 C17 39.77(14)
N2 Ni1 S2 C17 -128.15(14)
N1 Ni1 S2 C17 153.8(5)
N3 Ni1 S2 C17 -46.93(14)
S1 Ni1 S2 C17 134.70(12)
O1 Ni1 S2 Ni2 -61.16(8)
N2 Ni1 S2 Ni2 130.92(8)
N1 Ni1 S2 Ni2 52.9(5)
N3 Ni1 S2 Ni2 -147.86(8)
S1 Ni1 S2 Ni2 33.77(3)
O2 Ni2 S2 C17 -40.65(14)
N5 Ni2 S2 C17 128.00(15)
N6 Ni2 S2 C17 -127.1(5)
N4 Ni2 S2 C17 47.62(14)
S1 Ni2 S2 C17 -135.88(12)
O2 Ni2 S2 Ni1 61.47(8)
N5 Ni2 S2 Ni1 -129.88(9)
N6 Ni2 S2 Ni1 -25.0(5)
N4 Ni2 S2 Ni1 149.75(8)
S1 Ni2 S2 Ni1 -33.76(3)
P1 Au1 S3 C43 83.1(4)
S3 Au1 P1 C46 -90.4(4)
S3 Au1 P1 C58 28.0(4)
S3 Au1 P1 C52 147.1(4)
N2 Ni1 O1 C39 164.5(4)
N1 Ni1 O1 C39 -135.7(3)
N3 Ni1 O1 C39 124.6(3)
S1 Ni1 O1 C39 -45.6(3)
S2 Ni1 O1 C39 34.8(3)
N5 Ni2 O2 C39 -174.4(4)
N6 Ni2 O2 C39 129.9(4)
N4 Ni2 O2 C39 -130.0(4)
S1 Ni2 O2 C39 39.5(4)
S2 Ni2 O2 C39 -40.1(4)
O1 Ni1 N1 C8 -26.4(3)
N2 Ni1 N1 C8 140.0(3)
N3 Ni1 N1 C8 60.3(3)
S1 Ni1 N1 C8 -122.0(3)
S2 Ni1 N1 C8 -140.8(4)
O1 Ni1 N1 C9 -147.4(2)
N2 Ni1 N1 C9 18.9(2)
N3 Ni1 N1 C9 -60.8(2)
S1 Ni1 N1 C9 117.0(2)
S2 Ni1 N1 C9 98.1(5)
O1 Ni1 N1 C7 97.4(2)
N2 Ni1 N1 C7 -96.2(2)
N3 Ni1 N1 C7 -175.9(2)
S1 Ni1 N1 C7 1.8(2)
S2 Ni1 N1 C7 -17.0(6)
O1 Ni1 N2 C11 -172.4(4)
N1 Ni1 N2 C11 126.9(3)
N3 Ni1 N2 C11 -132.0(3)
S1 Ni1 N2 C11 37.9(3)
S2 Ni1 N2 C11 -42.8(3)
O1 Ni1 N2 C12 -52.9(5)
N1 Ni1 N2 C12 -113.6(2)
N3 Ni1 N2 C12 -12.6(2)
S1 Ni1 N2 C12 157.3(2)
S2 Ni1 N2 C12 76.7(2)
O1 Ni1 N2 C10 67.7(5)
N1 Ni1 N2 C10 7.0(2)
N3 Ni1 N2 C10 108.0(2)
S1 Ni1 N2 C10 -82.1(2)
S2 Ni1 N2 C10 -162.7(2)
O1 Ni1 N3 C14 34.3(3)
N2 Ni1 N3 C14 -135.6(3)
N1 Ni1 N3 C14 -55.0(3)
S1 Ni1 N3 C14 137.9(4)
S2 Ni1 N3 C14 128.7(3)
O1 Ni1 N3 C15 -88.7(2)
N2 Ni1 N3 C15 101.4(2)
N1 Ni1 N3 C15 -178.1(2)
S1 Ni1 N3 C15 14.9(6)
S2 Ni1 N3 C15 5.7(2)
O1 Ni1 N3 C13 156.1(2)
N2 Ni1 N3 C13 -13.8(2)
N1 Ni1 N3 C13 66.8(2)
S1 Ni1 N3 C13 -100.3(5)
S2 Ni1 N3 C13 -109.5(2)
O2 Ni2 N4 C23 -37.2(3)
N5 Ni2 N4 C23 131.7(3)
N6 Ni2 N4 C23 50.2(3)
S1 Ni2 N4 C23 -147.1(3)
S2 Ni2 N4 C23 -128.9(3)
O2 Ni2 N4 C22 86.4(2)
N5 Ni2 N4 C22 -104.7(2)
N6 Ni2 N4 C22 173.8(2)
S1 Ni2 N4 C22 -23.6(5)
S2 Ni2 N4 C22 -5.3(2)
O2 Ni2 N4 C24 -158.7(2)
N5 Ni2 N4 C24 10.1(2)
N6 Ni2 N4 C24 -71.4(2)
S1 Ni2 N4 C24 91.3(4)
S2 Ni2 N4 C24 109.5(2)
O2 Ni2 N5 C26 -179.2(4)
N6 Ni2 N5 C26 -123.0(3)
N4 Ni2 N5 C26 135.6(3)
S1 Ni2 N5 C26 -33.3(3)
S2 Ni2 N5 C26 47.2(3)
O2 Ni2 N5 C27 -58.9(5)
N6 Ni2 N5 C27 -2.7(2)
N4 Ni2 N5 C27 -104.0(2)
S1 Ni2 N5 C27 87.0(2)
S2 Ni2 N5 C27 167.5(2)
O2 Ni2 N5 C25 62.0(5)
N6 Ni2 N5 C25 118.1(3)
N4 Ni2 N5 C25 16.8(2)
S1 Ni2 N5 C25 -152.1(2)
S2 Ni2 N5 C25 -71.6(2)
O2 Ni2 N6 C28 144.6(2)
N5 Ni2 N6 C28 -22.4(2)
N4 Ni2 N6 C28 56.7(2)
S1 Ni2 N6 C28 -120.0(2)
S2 Ni2 N6 C28 -128.6(4)
O2 Ni2 N6 C29 25.1(3)
N5 Ni2 N6 C29 -141.9(3)
N4 Ni2 N6 C29 -62.7(3)
S1 Ni2 N6 C29 120.5(3)
S2 Ni2 N6 C29 111.9(5)
O2 Ni2 N6 C30 -99.5(2)
N5 Ni2 N6 C30 93.5(2)
N4 Ni2 N6 C30 172.7(2)
S1 Ni2 N6 C30 -4.1(2)
S2 Ni2 N6 C30 -12.7(6)
Ni1 S1 C1 C6 -46.1(3)
Ni2 S1 C1 C6 -140.7(3)
Ni1 S1 C1 C2 137.4(3)
Ni2 S1 C1 C2 42.8(3)
C6 C1 C2 C3 7.2(5)
S1 C1 C2 C3 -176.1(3)
C6 C1 C2 C30 -165.5(3)
S1 C1 C2 C30 11.1(5)
C1 C2 C3 C4 -1.1(6)
C30 C2 C3 C4 171.6(4)
C2 C3 C4 C5 -5.3(7)
C2 C3 C4 C31 177.6(4)
C3 C4 C5 C6 5.8(7)
C31 C4 C5 C6 -177.1(4)
C4 C5 C6 C1 0.3(6)
C4 C5 C6 C7 -172.8(4)
C2 C1 C6 C5 -6.9(5)
S1 C1 C6 C5 176.5(3)
C2 C1 C6 C7 166.2(3)
S1 C1 C6 C7 -10.4(5)
C8 N1 C7 C6 67.4(4)
C9 N1 C7 C6 -175.3(3)
Ni1 N1 C7 C6 -61.1(4)
C5 C6 C7 N1 -107.8(4)
C1 C6 C7 N1 79.0(4)
C8 N1 C9 C10 -166.6(3)
C7 N1 C9 C10 78.2(4)
Ni1 N1 C9 C10 -42.0(4)
C11 N2 C10 C9 -156.6(3)
C12 N2 C10 C9 85.2(4)
Ni1 N2 C10 C9 -33.2(4)
N1 C9 C10 N2 53.3(4)
C11 N2 C12 C13 162.2(3)
C10 N2 C12 C13 -79.4(4)
Ni1 N2 C12 C13 38.9(4)
C14 N3 C13 C12 163.9(3)
C15 N3 C13 C12 -80.7(4)
Ni1 N3 C13 C12 37.8(4)
N2 C12 C13 N3 -54.3(4)
C14 N3 C15 C16 -72.9(4)
C13 N3 C15 C16 169.7(3)
Ni1 N3 C15 C16 55.5(3)
N3 C15 C16 C21 106.1(4)
N3 C15 C16 C17 -83.5(4)
C21 C16 C17 C18 7.7(5)
C15 C16 C17 C18 -163.0(3)
C21 C16 C17 S2 -173.6(3)
C15 C16 C17 S2 15.8(5)
Ni1 S2 C17 C18 -136.6(3)
Ni2 S2 C17 C18 -45.7(3)
Ni1 S2 C17 C16 44.6(3)
Ni2 S2 C17 C16 135.6(3)
C16 C17 C18 C19 -7.8(5)
S2 C17 C18 C19 173.4(3)
C16 C17 C18 C22 163.7(3)
S2 C17 C18 C22 -15.1(5)
C17 C18 C19 C20 1.8(6)
C22 C18 C19 C20 -169.6(4)
C18 C19 C20 C21 4.2(6)
C18 C19 C20 C35 -177.3(4)
C19 C20 C21 C16 -4.4(6)
C35 C20 C21 C16 177.2(4)
C17 C16 C21 C20 -1.5(6)
C15 C16 C21 C20 168.9(4)
C23 N4 C22 C18 72.6(4)
C24 N4 C22 C18 -171.2(3)
Ni2 N4 C22 C18 -56.7(3)
C19 C18 C22 N4 -103.4(4)
C17 C18 C22 N4 85.1(4)
C23 N4 C24 C25 -162.5(3)
C22 N4 C24 C25 82.3(4)
Ni2 N4 C24 C25 -35.5(4)
C26 N5 C25 C24 -166.5(3)
C27 N5 C25 C24 75.4(4)
Ni2 N5 C25 C24 -43.5(4)
N4 C24 C25 N5 54.8(5)
C26 N5 C27 C28 151.9(3)
C25 N5 C27 C28 -90.9(4)
Ni2 N5 C27 C28 28.3(4)
C29 N6 C28 C27 167.6(3)
C30 N6 C28 C27 -76.7(4)
Ni2 N6 C28 C27 44.1(3)
N5 C27 C28 N6 -51.9(5)
C28 N6 C30 C2 175.1(3)
C29 N6 C30 C2 -67.3(4)
Ni2 N6 C30 C2 61.9(4)
C3 C2 C30 N6 109.4(4)
C1 C2 C30 N6 -77.8(4)
C5 C4 C31 C32A 136.8(8)
C3 C4 C31 C32A -46.2(10)
C5 C4 C31 C34A 10.7(15)
C3 C4 C31 C34A -172.3(14)
C5 C4 C31 C33A -108.1(11)
C3 C4 C31 C33A 68.9(11)
C5 C4 C31 C33B -70.4(10)
C3 C4 C31 C33B 106.6(10)
C5 C4 C31 C32B 162.6(7)
C3 C4 C31 C32B -20.4(9)
C5 C4 C31 C34B 47.4(8)
C3 C4 C31 C34B -135.7(7)
C21 C20 C35 C37 57.3(6)
C19 C20 C35 C37 -121.0(5)
C21 C20 C35 C38 -63.4(5)
C19 C20 C35 C38 118.2(5)
C21 C20 C35 C36 176.8(4)
C19 C20 C35 C36 -1.6(6)
Ni1 O1 C39 O2 10.1(6)
Ni1 O1 C39 C40 -168.2(2)
Ni2 O2 C39 O1 -6.5(6)
Ni2 O2 C39 C40 171.9(2)
O1 C39 C40 C41 178.6(4)
O2 C39 C40 C41 0.1(5)
O1 C39 C40 C45 0.4(5)
O2 C39 C40 C45 -178.1(4)
C45 C40 C41 C42 0.9(6)
C39 C40 C41 C42 -177.3(4)
C40 C41 C42 C43 0.8(7)
C41 C42 C43 C44 -1.9(6)
C41 C42 C43 S3 177.1(3)
Au1 S3 C43 C42 41.6(4)
Au1 S3 C43 C44 -139.5(3)
C42 C43 C44 C45 1.4(6)
S3 C43 C44 C45 -177.6(3)
C43 C44 C45 C40 0.3(6)
C41 C40 C45 C44 -1.4(6)
C39 C40 C45 C44 176.8(4)
C58 P1 C46 C51 74.5(5)
C52 P1 C46 C51 -36.7(5)
Au1 P1 C46 C51 -165.3(4)
C58 P1 C46 C47 -103.1(4)
C52 P1 C46 C47 145.7(4)
Au1 P1 C46 C47 17.0(5)
C51 C46 C47 C48 -1.4(8)
P1 C46 C47 C48 176.3(4)
C46 C47 C48 C49 0.5(9)
C47 C48 C49 C50 0.1(10)
C48 C49 C50 C51 0.1(11)
C47 C46 C51 C50 1.7(9)
P1 C46 C51 C50 -175.9(5)
C49 C50 C51 C46 -1.1(10)
C46 P1 C52 C53 -53.8(5)
C58 P1 C52 C53 -165.8(5)
Au1 P1 C52 C53 73.0(5)
C46 P1 C52 C57 129.3(5)
C58 P1 C52 C57 17.2(5)
Au1 P1 C52 C57 -104.0(4)
C57 C52 C53 C54 -1.4(10)
P1 C52 C53 C54 -178.4(6)
C52 C53 C54 C55 0.9(12)
C53 C54 C55 C56 -0.1(12)
C54 C55 C56 C57 -0.2(11)
C55 C56 C57 C52 -0.3(10)
C53 C52 C57 C56 1.1(9)
P1 C52 C57 C56 178.0(5)
C46 P1 C58 C59 -45.4(6)
C52 P1 C58 C59 65.8(5)
Au1 P1 C58 C59 -168.3(5)
C46 P1 C58 C63 136.5(4)
C52 P1 C58 C63 -112.3(4)
Au1 P1 C58 C63 13.7(5)
C63 C58 C59 C60 0.1(10)
P1 C58 C59 C60 -178.0(6)
C58 C59 C60 C61 0.1(12)
C59 C60 C61 C62 -0.1(11)
C60 C61 C62 C63 -0.1(10)
C59 C58 C63 C62 -0.2(9)
P1 C58 C63 C62 177.9(5)
C61 C62 C63 C58 0.3(10)
C112 B1 C100 C105 -43.4(5)
C118 B1 C100 C105 76.9(4)
C106 B1 C100 C105 -158.9(3)
C112 B1 C100 C101 141.6(4)
C118 B1 C100 C101 -98.1(4)
C106 B1 C100 C101 26.1(5)
C105 C100 C101 C102 1.1(5)
B1 C100 C101 C102 176.3(4)
C100 C101 C102 C103 -0.7(6)
C101 C102 C103 C104 -0.6(6)
C102 C103 C104 C105 1.5(6)
C103 C104 C105 C100 -1.1(6)
C101 C100 C105 C104 -0.2(5)
B1 C100 C105 C104 -175.6(3)
C112 B1 C106 C111 -85.1(4)
C118 B1 C106 C111 155.2(4)
C100 B1 C106 C111 35.4(5)
C112 B1 C106 C107 87.7(4)
C118 B1 C106 C107 -32.1(5)
C100 B1 C106 C107 -151.9(4)
C111 C106 C107 C108 -1.1(6)
B1 C106 C107 C108 -174.4(4)
C106 C107 C108 C109 1.2(7)
C107 C108 C109 C110 -0.2(8)
C108 C109 C110 C111 -0.6(8)
C107 C106 C111 C110 0.2(6)
B1 C106 C111 C110 173.4(4)
C109 C110 C111 C106 0.6(7)
C118 B1 C112 C113 35.0(5)
C106 B1 C112 C113 -86.1(4)
C100 B1 C112 C113 151.6(4)
C118 B1 C112 C117 -152.5(3)
C106 B1 C112 C117 86.4(4)
C100 B1 C112 C117 -35.9(5)
C117 C112 C113 C114 1.6(6)
B1 C112 C113 C114 174.6(4)
C112 C113 C114 C115 -1.2(7)
C113 C114 C115 C116 0.7(7)
C114 C115 C116 C117 -0.7(7)
C115 C116 C117 C112 1.2(7)
C113 C112 C117 C116 -1.6(6)
B1 C112 C117 C116 -174.6(4)
C112 B1 C118 C119 -143.4(4)
C106 B1 C118 C119 -28.6(5)
C100 B1 C118 C119 96.1(4)
C112 B1 C118 C123 41.0(5)
C106 B1 C118 C123 155.8(3)
C100 B1 C118 C123 -79.4(4)
C123 C118 C119 C120 -1.7(6)
B1 C118 C119 C120 -177.5(4)
C118 C119 C120 C121 1.4(7)
C119 C120 C121 C122 0.3(7)
C120 C121 C122 C123 -1.7(7)
C121 C122 C123 C118 1.3(7)
C119 C118 C123 C122 0.3(6)
B1 C118 C123 C122 176.3(4)
